data_2200309
loop_
_publ_author_name
'Ayfer Mentes'
'John Fawcett'
'Raymond D. W. Kemmitt'

_publ_section_title
;
 2,6-Bis[1-(phenylimino)ethyl]pyridine
;
_journal_issue 5
_journal_name_full 'Acta Crystallographica Section E'
_journal_page_first o424
_journal_page_last o425
_journal_paper_doi 10.1107/S1600536801005943
_journal_volume 57
_journal_year 2001
_chemical_formula_iupac 'C21 H19 N3'
_chemical_formula_moiety 'C21 H19 N3'
_chemical_formula_sum 'C21 H19 N3'
_chemical_formula_weight 313.39
_chemical_name_systematic
;
2,6-Bis[1-(phenylimino)ethyl]pyridine
;
_space_group_IT_number 36
_symmetry_cell_setting orthorhombic
_symmetry_space_group_name_Hall 'C 2c -2'
_symmetry_space_group_name_H-M 'C m c 21'
_audit_creation_method SHELXL-97
_cell_angle_alpha 90.00
_cell_angle_beta 90.00
_cell_angle_gamma 90.00
_cell_formula_units_Z 4
_cell_length_a 33.805(5)
_cell_length_b 7.1247(9)
_cell_length_c 7.2074(10)
_cell_measurement_reflns_used 33
_cell_measurement_temperature 290(2)
_cell_measurement_theta_max 12.44
_cell_measurement_theta_min 5.32
_cell_volume 1735.9(4)
_computing_cell_refinement XSCANS
_computing_data_collection 'XSCANS (Fait, 1991)'
_computing_data_reduction XSCANS
_computing_molecular_graphics SHELXL97
_computing_publication_material SHELXL97
_computing_structure_refinement 'SHELXL97 (Sheldrick, 1997)'
_computing_structure_solution 'SHELXS97 (Sheldrick, 1997)'
_diffrn_ambient_temperature 290(2)
_diffrn_measured_fraction_theta_full .998
_diffrn_measured_fraction_theta_max .998
_diffrn_measurement_device_type 'Bruker P4'
_diffrn_measurement_method \w
_diffrn_radiation_monochromator graphite
_diffrn_radiation_source 'fine-focus sealed tube'
_diffrn_radiation_type MoK\a
_diffrn_radiation_wavelength .71073
_diffrn_reflns_av_R_equivalents .0432
_diffrn_reflns_av_sigmaI/netI .0345
_diffrn_reflns_limit_h_max 40
_diffrn_reflns_limit_h_min -1
_diffrn_reflns_limit_k_max 8
_diffrn_reflns_limit_k_min 0
_diffrn_reflns_limit_l_max 1
_diffrn_reflns_limit_l_min -8
_diffrn_reflns_number 1096
_diffrn_reflns_theta_full 24.97
_diffrn_reflns_theta_max 24.97
_diffrn_reflns_theta_min 2.92
_diffrn_standards_decay_% <1
_diffrn_standards_interval_count 100
_diffrn_standards_number 3
_exptl_absorpt_coefficient_mu .072
_exptl_absorpt_correction_type none
_exptl_crystal_colour yellow
_exptl_crystal_density_diffrn 1.199
_exptl_crystal_density_method 'not measured'
_exptl_crystal_description block
_exptl_crystal_F_000 664
_exptl_crystal_size_max .46
_exptl_crystal_size_mid .39
_exptl_crystal_size_min .31
_refine_diff_density_max .175
_refine_diff_density_min -.189
_refine_ls_extinction_coef .0054(19)
_refine_ls_extinction_method SHELXL97
_refine_ls_goodness_of_fit_ref 1.072
_refine_ls_hydrogen_treatment mixed
_refine_ls_matrix_type full
_refine_ls_number_parameters 101
_refine_ls_number_reflns 849
_refine_ls_number_restraints 1
_refine_ls_restrained_S_all 1.071
_refine_ls_R_factor_all .0645
_refine_ls_R_factor_gt .0489
_refine_ls_shift/su_max <0.001
_refine_ls_shift/su_mean .000
_refine_ls_structure_factor_coef Fsqd
_refine_ls_weighting_details 'calc w = 1/[\s^2^(Fo^2^)+(0.0779P)^2^+0.9470P] where P = (Fo^2^+2Fc^2^)/3'
_refine_ls_weighting_scheme calc
_refine_ls_wR_factor_ref .1509
_reflns_number_gt 663
_reflns_number_total 849
_reflns_threshold_expression I>2\s(I)
_cod_data_source_file na6065.cif
_cod_data_source_block I
_cod_depositor_comments
;
The following automatic conversions were performed:
'_symmetry_cell_setting' value 'Orthorhombic' changed to 'orthorhombic'
according to '/home/saulius/struct/CIF-dictionaries/cif_core.dic'
dictionary named 'cif_core.dic' version 2.4.1 from 2010-06-29.

Automatic conversion script
Id: cif_fix_enum 1527 2010-12-29 10:47:43Z saulius 

The following automatic conversions were performed:

'_symmetry_cell_setting' value 'Orthorhombic' changed to
'orthorhombic' according to
/home/saulius/struct/CIF-dictionaries/cif_core.dic dictionary named
'cif_core.dic' version 2.4.1 from 2010-06-29.

Automatic conversion script
Id: cif_fix_values 1715 2011-07-08 13:25:40Z adriana 
;
_cod_database_code 2200309
_cod_database_fobs_code 2200309

loop_
_symmetry_equiv_pos_as_xyz
'x, y, z'
'-x, -y, z+1/2'
'x, -y, z+1/2'
'-x, y, z'
'x+1/2, y+1/2, z'
'-x+1/2, -y+1/2, z+1/2'
'x+1/2, -y+1/2, z+1/2'
'-x+1/2, y+1/2, z'

loop_
_atom_site_label
_atom_site_fract_x
_atom_site_fract_y
_atom_site_fract_z
_atom_site_U_iso_or_equiv
_atom_site_adp_type
_atom_site_calc_flag
_atom_site_refinement_flags
_atom_site_occupancy
_atom_site_disorder_assembly
_atom_site_disorder_group
_atom_site_type_symbol
N1 .5000 .2468(5) .3061(6) .0388(11) Uani d S 1 . . N
N2 .39677(8) .2700(5) .3834(5) .0508(10) Uani d . 1 . . N
C1 .5000 .3046(9) .6858(10) .0553(15) Uani d S 1 . . C
H1B .5000 .3259 .8131 .066 Uiso calc SR 1 . . H
C2 .46513(10) .2886(6) .5903(7) .0503(10) Uani d . 1 . . C
H2B .4411 .2959 .6525 .060 Uiso calc R 1 . . H
C3 .46603(10) .2616(5) .4008(6) .0402(10) Uani d . 1 . . C
C4 .42839(9) .2462(5) .2923(6) .0401(9) Uani d . 1 . . C
C5 .43096(10) .2059(7) .0878(7) .0580(12) Uani d . 1 . . C
H5A .4048 .1993 .0365 .087 Uiso calc R 1 . . H
H5B .4442 .0883 .0688 .087 Uiso calc R 1 . . H
H5C .4455 .3043 .0276 .087 Uiso calc R 1 . . H
C6 .35871(5) .2606(4) .2992(4) .0458(10) Uani d G 1 . . C
C7 .33256(6) .1237(3) .3611(4) .0534(11) Uani d G 1 . . C
H7A .3407 .0365 .4493 .064 Uiso calc R 1 . . H
C8 .29426(6) .1171(3) .2913(5) .0587(11) Uani d G 1 . . C
H8A .2768 .0255 .3327 .070 Uiso calc R 1 . . H
C9 .28210(5) .2474(4) .1596(5) .0584(13) Uani d G 1 . . C
H9A .2565 .2430 .1129 .070 Uiso calc R 1 . . H
C10 .30825(7) .3843(4) .0977(5) .0617(12) Uani d G 1 . . C
H10A .3001 .4715 .0096 .074 Uiso calc R 1 . . H
C11 .34655(6) .3909(3) .1675(4) .0573(12) Uani d G 1 . . C
H11A .3640 .4826 .1261 .069 Uiso calc R 1 . . H

loop_
_atom_site_aniso_label
_atom_site_aniso_U_11
_atom_site_aniso_U_22
_atom_site_aniso_U_33
_atom_site_aniso_U_12
_atom_site_aniso_U_13
_atom_site_aniso_U_23
N1 .033(2) .044(2) .040(3) .000 .000 -.004(2)
N2 .0307(17) .077(2) .045(2) .0018(14) .0002(16) .002(2)
C1 .045(3) .077(4) .044(3) .000 .000 -.006(4)
C2 .036(2) .069(3) .046(2) .0012(18) .007(2) -.001(3)
C3 .032(2) .041(2) .048(3) .0010(14) .0004(16) -.0019(19)
C4 .0324(19) .043(2) .045(2) -.0036(14) .0004(18) .0007(19)
C5 .0362(19) .084(3) .054(3) .0027(19) -.001(2) -.023(3)
C6 .0293(16) .068(3) .040(2) .0031(16) .0042(17) -.003(2)
C7 .0399(18) .071(3) .050(2) .0045(18) .003(2) .007(2)
C8 .0405(19) .072(3) .063(3) -.0063(19) .004(2) .000(3)
C9 .0363(19) .083(3) .056(3) .0059(19) -.0018(19) -.013(3)
C10 .0396(19) .085(3) .061(3) .0098(19) .000(2) .013(3)
C11 .0403(19) .074(3) .057(3) .0000(19) .004(2) .018(3)

loop_
_atom_type_symbol
_atom_type_description
_atom_type_scat_dispersion_real
_atom_type_scat_dispersion_imag
_atom_type_scat_source
C C .0033 .0016 'International Tables Vol C Tables 4.2.6.8 and 6.1.1.4'
H H .0000 .0000 'International Tables Vol C Tables 4.2.6.8 and 6.1.1.4'
N N .0061 .0033 'International Tables Vol C Tables 4.2.6.8 and 6.1.1.4'

loop_
_geom_angle_atom_site_label_1
_geom_angle_atom_site_label_2
_geom_angle_atom_site_label_3
_geom_angle_site_symmetry_3
_geom_angle
C3 N1 C3 4_655 117.9(4)
C4 N2 C6 . 122.4(3)
C2 C1 C2 4_655 118.7(6)
C1 C2 C3 . 119.4(4)
N1 C3 C2 . 122.3(4)
N1 C3 C4 . 117.2(3)
C2 C3 C4 . 120.5(3)
N2 C4 C3 . 115.9(3)
N2 C4 C5 . 125.6(4)
C3 C4 C5 . 118.5(3)
C7 C6 C11 . 120.0
C7 C6 N2 . 118.1(2)
C11 C6 N2 . 121.8(2)
C8 C7 C6 . 120.0
C7 C8 C9 . 120.0
C10 C9 C8 . 120.0
C11 C10 C9 . 120.0
C10 C11 C6 . 120.0

loop_
_geom_bond_atom_site_label_1
_geom_bond_atom_site_label_2
_geom_bond_site_symmetry_2
_geom_bond_distance
_geom_bond_publ_flag
N1 C3 . 1.340(4) y
N1 C3 4_655 1.340(4) ?
N2 C4 . 1.266(4) y
N2 C6 . 1.424(3) y
C1 C2 . 1.370(5) ?
C1 C2 4_655 1.370(5) ?
C2 C3 . 1.379(7) ?
C3 C4 . 1.497(5) y
C4 C5 . 1.504(7) y
C6 C7 . 1.3900 ?
C6 C11 . 1.3900 ?
C7 C8 . 1.3900 ?
C8 C9 . 1.3900 ?
C9 C10 . 1.3900 ?
C10 C11 . 1.3900 ?
